data_7700127
loop_
_publ_author_name
'Jamil, Mohamad Shazwan Shah'
'Alkaabi, Sultan'
'Brisdon, Alan K.'

_publ_section_title
;
 Simple NMR predictors of catalytic hydrogenation activity for
 [Rh(cod)Cl(NHC)] complexes featuring fluorinated NHC ligands.
;
_journal_issue 25
_journal_name_full 'Dalton transactions (Cambridge, England : 2003)'
_journal_page_first 9317
_journal_page_last 9327
_journal_paper_doi 10.1039/c9dt01219b
_journal_volume 48
_journal_year 2019
_chemical_formula_moiety 'C23 H24 Cl N2 Rh'
_chemical_formula_sum 'C23 H24 Cl N2 Rh'
_chemical_formula_weight 466.80
_chemical_name_common Rh(cod)Cl(IPh)
_chemical_name_systematic rhodium(cycloocatdienyl)(1,3-bis(phenyl)imidazol-2-ylidene)chloride
_space_group_crystal_system monoclinic
_space_group_IT_number 14
_space_group_name_Hall '-P 2ybc'
_space_group_name_H-M_alt 'P 1 21/c 1'
_symmetry_space_group_name_Hall '-P 2ybc'
_symmetry_space_group_name_H-M 'P 1 21/c 1'
_atom_sites_solution_hydrogens geom
_atom_sites_solution_primary direct
_audit_creation_date 2019-03-11
_audit_creation_method
;
Olex2 1.2
(compiled 2018.05.29 svn.r3508 for OlexSys, GUI svn.r5506)
;
_audit_update_record
;
2019-03-12 deposited with the CCDC.    2019-05-28 downloaded from the CCDC.
;
_cell_angle_alpha 90
_cell_angle_beta 95.716(3)
_cell_angle_gamma 90
_cell_formula_units_Z 4
_cell_length_a 11.8815(3)
_cell_length_b 8.3839(3)
_cell_length_c 20.2800(6)
_cell_measurement_reflns_used 5731
_cell_measurement_temperature 150.0(2)
_cell_measurement_theta_max 27.7830
_cell_measurement_theta_min 3.0840
_cell_volume 2010.11(11)
_computing_cell_refinement 'CrysAlisPro 1.171.38.46 (Rigaku OD, 2015)'
_computing_data_collection 'CrysAlisPro 1.171.38.46 (Rigaku OD, 2015)'
_computing_data_reduction 'CrysAlisPro 1.171.38.46 (Rigaku OD, 2015)'
_computing_molecular_graphics 'Olex2 (Dolomanov et al., 2009)'
_computing_publication_material 'Olex2 (Dolomanov et al., 2009)'
_computing_structure_refinement 'ShelXL (Sheldrick, 2015)'
_computing_structure_solution 'ShelXS (Sheldrick, 2008)'
_diffrn_ambient_environment N~2~
_diffrn_ambient_temperature 150.0(2)
_diffrn_detector 'CCD plate'
_diffrn_detector_area_resol_mean 8.0714
_diffrn_detector_type Eos
_diffrn_measured_fraction_theta_full 0.999
_diffrn_measured_fraction_theta_max 0.999
_diffrn_measurement_details
;
List of Runs (angles in degrees, time in seconds):

  # Type    Start    End  Width  t~exp~   \w     \q     \k     \f   Frames
#--------------------------------------------------------------------------
  1  \w     -5.00  89.00   1.00    9.14    --   20.02  37.00 -30.00   94
  2  \w      3.00  56.00   1.00    9.14    --   20.02  57.00 150.00   53
  3  \w    -49.00  48.00   1.00    9.14    --   20.02 -37.00 150.00   97
  4  \w    -20.00  14.00   1.00    9.14    --  -18.77 -99.00  60.00   34
  5  \w    -10.00  16.00   1.00    9.14    --  -18.77 -99.00 -90.00   26
  6  \w     34.00  62.00   1.00    9.14    --   20.02 -99.00-120.00   28
  7  \w    -84.00 -35.00   1.00    9.14    --  -18.77-178.00 -60.00   49
  8  \w    -97.00 -48.00   1.00    9.14    --  -18.77-178.00 -90.00   49
;
_diffrn_measurement_device 'four-circle diffractometer'
_diffrn_measurement_device_type 'SuperNova, Single source at offset, Eos'
_diffrn_measurement_method '\w scans'
_diffrn_orient_matrix_type 'CrysAlisPro convention (1999,Acta A55,543-557)'
_diffrn_orient_matrix_UB_11 0.0400731000
_diffrn_orient_matrix_UB_12 -0.0536215000
_diffrn_orient_matrix_UB_13 0.0159943000
_diffrn_orient_matrix_UB_21 -0.0095526000
_diffrn_orient_matrix_UB_22 -0.0537009000
_diffrn_orient_matrix_UB_23 -0.0270220000
_diffrn_orient_matrix_UB_31 0.0436269000
_diffrn_orient_matrix_UB_32 0.0374380000
_diffrn_orient_matrix_UB_33 -0.0157739000
_diffrn_radiation_monochromator mirror
_diffrn_radiation_probe x-ray
_diffrn_radiation_type MoK\a
_diffrn_radiation_wavelength 0.71073
_diffrn_reflns_av_R_equivalents 0.0527
_diffrn_reflns_av_unetI/netI 0.0524
_diffrn_reflns_Laue_measured_fraction_full 0.999
_diffrn_reflns_Laue_measured_fraction_max 0.999
_diffrn_reflns_limit_h_max 14
_diffrn_reflns_limit_h_min -14
_diffrn_reflns_limit_k_max 10
_diffrn_reflns_limit_k_min -10
_diffrn_reflns_limit_l_max 25
_diffrn_reflns_limit_l_min -25
_diffrn_reflns_number 14846
_diffrn_reflns_point_group_measured_fraction_full 0.999
_diffrn_reflns_point_group_measured_fraction_max 0.999
_diffrn_reflns_theta_full 25.242
_diffrn_reflns_theta_max 25.997
_diffrn_reflns_theta_min 2.979
_diffrn_source 'micro-focus sealed X-ray tube'
_diffrn_source_type 'SuperNova (Mo) X-ray Source'
_exptl_absorpt_coefficient_mu 0.992
_exptl_absorpt_correction_T_max 1.00000
_exptl_absorpt_correction_T_min 0.67415
_exptl_absorpt_correction_type multi-scan
_exptl_absorpt_process_details
;
CrysAlisPro 1.171.38.46 (Rigaku Oxford Diffraction, 2015)
Empirical absorption correction using spherical harmonics,
 implemented in SCALE3 ABSPACK scaling algorithm.
;
_exptl_crystal_colour 'clear light yellow'
_exptl_crystal_colour_lustre clear
_exptl_crystal_colour_modifier light
_exptl_crystal_colour_primary yellow
_exptl_crystal_density_diffrn 1.542
_exptl_crystal_description irregular
_exptl_crystal_F_000 952
_exptl_crystal_size_max 0.1
_exptl_crystal_size_mid 0.08
_exptl_crystal_size_min 0.05
_refine_diff_density_max 0.469
_refine_diff_density_min -0.602
_refine_diff_density_rms 0.087
_refine_ls_extinction_method none
_refine_ls_goodness_of_fit_ref 1.061
_refine_ls_hydrogen_treatment constr
_refine_ls_matrix_type full
_refine_ls_number_parameters 244
_refine_ls_number_reflns 3952
_refine_ls_number_restraints 0
_refine_ls_restrained_S_all 1.061
_refine_ls_R_factor_all 0.0439
_refine_ls_R_factor_gt 0.0353
_refine_ls_shift/su_max 0.001
_refine_ls_shift/su_mean 0.000
_refine_ls_structure_factor_coef Fsqd
_refine_ls_weighting_details 'w=1/[\s^2^(Fo^2^)+(0.0197P)^2^+0.6185P] where P=(Fo^2^+2Fc^2^)/3'
_refine_ls_weighting_scheme calc
_refine_ls_wR_factor_gt 0.0661
_refine_ls_wR_factor_ref 0.0711
_reflns_Friedel_coverage 0.000
_reflns_number_gt 3390
_reflns_number_total 3952
_reflns_threshold_expression 'I > 2\s(I)'
_cod_data_source_file c9dt01219b2.cif
_cod_data_source_block aab76
_cod_depositor_comments 'Adding full bibliography for 7700125--7700129.cif.'
_cod_database_code 7700127
_shelxl_version_number 2014-3
_chemical_oxdiff_formula C23H24N2RhCl
_shelx_space_group_comment
;
The symmetry employed for this shelxl refinement is uniquely defined
by the following loop, which should always be used as a source of
symmetry information in preference to the above space-group names.
They are only intended as comments.
;
_shelx_estimated_absorpt_t_max 0.952
_shelx_estimated_absorpt_t_min 0.907
_reflns_odcompleteness_completeness 99.82
_reflns_odcompleteness_iscentric 1
_reflns_odcompleteness_theta 26.32
_olex2_refinement_description
;
1. Fixed Uiso
 At 1.2 times of:
  All C(H) groups, All C(H,H) groups
2.a Ternary CH refined with riding coordinates:
 C16(H16), C17(H17), C20(H20), C21(H21)
2.b Secondary CH2 refined with riding coordinates:
 C18(H18A,H18B), C19(H19A,H19B), C22(H22A,H22B), C23(H23A,H23B)
2.c Aromatic/amide H refined with riding coordinates:
 C2(H2), C3(H3), C5(H5), C6(H6), C7(H7), C8(H8), C9(H9), C11(H11), C12(H12),
 C13(H13), C14(H14), C15(H15)
;
_olex2_date_sample_data_collection 2018-03-04
_olex2_submission_special_instructions 'No special instructions were received'
_oxdiff_exptl_absorpt_empirical_details
;
Empirical correction (ABSPACK) includes:
- Absorption correction using spherical harmonics
- Frame scaling
- Detector area scaling
;
_oxdiff_exptl_absorpt_empirical_full_max 1.505
_oxdiff_exptl_absorpt_empirical_full_min 0.839

loop_
_space_group_symop_operation_xyz
'x, y, z'
'-x, y+1/2, -z+1/2'
'-x, -y, -z'
'x, -y-1/2, z-1/2'

loop_
_atom_site_label
_atom_site_type_symbol
_atom_site_fract_x
_atom_site_fract_y
_atom_site_fract_z
_atom_site_U_iso_or_equiv
_atom_site_adp_type
_atom_site_occupancy
_atom_site_site_symmetry_order
_atom_site_calc_flag
_atom_site_refinement_flags_posn
C1 C 0.1271(2) 0.6876(4) 0.29462(14) 0.0212(7) Uani 1 1 d .
C2 C 0.0695(3) 0.7068(4) 0.18428(15) 0.0284(8) Uani 1 1 d .
H2 H 0.0726 0.7158 0.1388 0.034 Uiso 1 1 calc R
C3 C -0.0239(3) 0.6957(4) 0.21528(15) 0.0288(8) Uani 1 1 d .
H3 H -0.0980 0.6961 0.1957 0.035 Uiso 1 1 calc R
C4 C -0.0658(2) 0.6884(4) 0.33307(15) 0.0226(7) Uani 1 1 d .
C5 C -0.1646(3) 0.7772(4) 0.32125(16) 0.0298(8) Uani 1 1 d .
H5 H -0.1806 0.8310 0.2813 0.036 Uiso 1 1 calc R
C6 C -0.2389(3) 0.7847(4) 0.36964(17) 0.0355(9) Uani 1 1 d .
H6 H -0.3052 0.8438 0.3621 0.043 Uiso 1 1 calc R
C7 C -0.2152(3) 0.7051(4) 0.42895(17) 0.0333(9) Uani 1 1 d .
H7 H -0.2653 0.7106 0.4613 0.040 Uiso 1 1 calc R
C8 C -0.1168(3) 0.6172(4) 0.44024(16) 0.0321(8) Uani 1 1 d .
H8 H -0.1004 0.5650 0.4805 0.038 Uiso 1 1 calc R
C9 C -0.0422(2) 0.6064(4) 0.39176(15) 0.0283(8) Uani 1 1 d .
H9 H 0.0229 0.5446 0.3989 0.034 Uiso 1 1 calc R
C10 C 0.2758(2) 0.7292(4) 0.21742(14) 0.0223(7) Uani 1 1 d .
C11 C 0.3632(3) 0.6366(4) 0.24647(15) 0.0290(8) Uani 1 1 d .
H11 H 0.3495 0.5559 0.2761 0.035 Uiso 1 1 calc R
C12 C 0.4722(3) 0.6673(4) 0.23027(17) 0.0346(9) Uani 1 1 d .
H12 H 0.5324 0.6075 0.2499 0.042 Uiso 1 1 calc R
C13 C 0.4920(3) 0.7859(4) 0.18536(16) 0.0329(9) Uani 1 1 d .
H13 H 0.5650 0.8043 0.1743 0.040 Uiso 1 1 calc R
C14 C 0.4037(3) 0.8761(4) 0.15714(16) 0.0351(9) Uani 1 1 d .
H14 H 0.4171 0.9554 0.1268 0.042 Uiso 1 1 calc R
C15 C 0.2948(3) 0.8502(4) 0.17345(15) 0.0300(8) Uani 1 1 d .
H15 H 0.2352 0.9132 0.1551 0.036 Uiso 1 1 calc R
C16 C 0.3813(3) 0.6928(4) 0.44910(16) 0.0302(8) Uani 1 1 d .
H16 H 0.4227 0.5915 0.4532 0.036 Uiso 1 1 calc R
C17 C 0.2923(3) 0.7030(4) 0.48681(15) 0.0282(8) Uani 1 1 d .
H17 H 0.2802 0.6068 0.5126 0.034 Uiso 1 1 calc R
C18 C 0.2534(3) 0.8557(5) 0.51739(15) 0.0351(9) Uani 1 1 d .
H18A H 0.3161 0.9301 0.5232 0.042 Uiso 1 1 calc R
H18B H 0.2297 0.8325 0.5608 0.042 Uiso 1 1 calc R
C19 C 0.1552(3) 0.9326(5) 0.47409(16) 0.0389(9) Uani 1 1 d .
H19A H 0.0848 0.8845 0.4844 0.047 Uiso 1 1 calc R
H19B H 0.1522 1.0453 0.4847 0.047 Uiso 1 1 calc R
C20 C 0.1656(3) 0.9142(4) 0.40129(16) 0.0317(8) Uani 1 1 d .
H20 H 0.0970 0.9439 0.3731 0.038 Uiso 1 1 calc R
C21 C 0.2647(3) 0.9303(4) 0.37021(16) 0.0343(9) Uani 1 1 d .
H21 H 0.2522 0.9688 0.3244 0.041 Uiso 1 1 calc R
C22 C 0.3791(3) 0.9769(5) 0.40546(18) 0.0455(11) Uani 1 1 d .
H22A H 0.4200 1.0401 0.3757 0.055 Uiso 1 1 calc R
H22B H 0.3674 1.0426 0.4435 0.055 Uiso 1 1 calc R
C23 C 0.4504(3) 0.8332(5) 0.42848(19) 0.0445(11) Uani 1 1 d .
H23A H 0.4939 0.7997 0.3929 0.053 Uiso 1 1 calc R
H23B H 0.5034 0.8646 0.4657 0.053 Uiso 1 1 calc R
Cl1 Cl 0.23515(6) 0.39947(10) 0.38276(4) 0.02732(19) Uani 1 1 d .
N1 N 0.1612(2) 0.7026(3) 0.23226(12) 0.0239(6) Uani 1 1 d .
N2 N 0.0109(2) 0.6834(3) 0.28247(12) 0.0224(6) Uani 1 1 d .
Rh1 Rh 0.22702(2) 0.68644(3) 0.38103(2) 0.01913(8) Uani 1 1 d .

loop_
_atom_site_aniso_label
_atom_site_aniso_U_11
_atom_site_aniso_U_22
_atom_site_aniso_U_33
_atom_site_aniso_U_23
_atom_site_aniso_U_13
_atom_site_aniso_U_12
C1 0.0228(15) 0.0206(19) 0.0207(16) 0.0008(13) 0.0049(13) -0.0001(13)
C2 0.0301(18) 0.037(2) 0.0177(16) 0.0002(14) -0.0005(14) -0.0027(15)
C3 0.0272(17) 0.032(2) 0.0252(17) -0.0006(15) -0.0068(14) -0.0020(15)
C4 0.0219(16) 0.0201(19) 0.0263(17) 0.0007(14) 0.0046(14) -0.0030(13)
C5 0.0263(17) 0.026(2) 0.037(2) 0.0037(16) 0.0023(15) 0.0024(14)
C6 0.0247(17) 0.030(2) 0.053(2) -0.0051(18) 0.0093(17) 0.0045(15)
C7 0.0276(18) 0.035(2) 0.040(2) -0.0108(17) 0.0149(16) -0.0045(15)
C8 0.0270(18) 0.039(2) 0.0301(18) 0.0016(16) 0.0038(15) -0.0059(16)
C9 0.0197(16) 0.033(2) 0.0328(18) -0.0007(16) 0.0033(14) -0.0007(14)
C10 0.0239(16) 0.025(2) 0.0189(15) -0.0045(14) 0.0060(13) -0.0064(14)
C11 0.0300(18) 0.030(2) 0.0278(18) 0.0011(15) 0.0085(15) -0.0014(15)
C12 0.0287(18) 0.037(3) 0.039(2) -0.0030(17) 0.0077(16) 0.0004(16)
C13 0.0312(19) 0.036(3) 0.035(2) -0.0087(17) 0.0171(16) -0.0102(16)
C14 0.041(2) 0.033(2) 0.0323(19) 0.0019(17) 0.0094(17) -0.0152(17)
C15 0.0324(18) 0.034(2) 0.0234(17) 0.0033(15) 0.0002(15) -0.0022(16)
C16 0.0213(16) 0.034(2) 0.0331(19) -0.0044(16) -0.0091(15) 0.0020(15)
C17 0.0345(18) 0.031(2) 0.0176(16) 0.0079(14) -0.0054(14) -0.0015(15)
C18 0.043(2) 0.042(3) 0.0213(17) -0.0028(16) 0.0083(16) -0.0019(18)
C19 0.039(2) 0.040(3) 0.037(2) -0.0170(18) 0.0006(17) 0.0023(17)
C20 0.041(2) 0.019(2) 0.0332(19) -0.0042(15) -0.0092(16) 0.0063(15)
C21 0.055(2) 0.021(2) 0.0240(17) 0.0070(15) -0.0063(17) -0.0132(17)
C22 0.049(2) 0.048(3) 0.039(2) 0.0047(19) 0.0033(19) -0.028(2)
C23 0.0262(19) 0.059(3) 0.048(2) -0.017(2) 0.0041(18) -0.0164(18)
Cl1 0.0256(4) 0.0210(5) 0.0354(4) -0.0015(4) 0.0035(3) 0.0015(3)
N1 0.0212(13) 0.0299(18) 0.0201(13) -0.0011(12) 0.0003(11) -0.0044(11)
N2 0.0198(13) 0.0230(17) 0.0244(14) 0.0010(12) 0.0023(11) -0.0008(11)
Rh1 0.01856(13) 0.01996(16) 0.01902(14) 0.00038(10) 0.00262(10) -0.00134(10)

loop_
_atom_type_symbol
_atom_type_description
_atom_type_scat_dispersion_real
_atom_type_scat_dispersion_imag
_atom_type_scat_source
C C 0.0033 0.0016 'International Tables Vol C Tables 4.2.6.8 and 6.1.1.4'
H H 0.0000 0.0000 'International Tables Vol C Tables 4.2.6.8 and 6.1.1.4'
Cl Cl 0.1484 0.1585 'International Tables Vol C Tables 4.2.6.8 and 6.1.1.4'
N N 0.0061 0.0033 'International Tables Vol C Tables 4.2.6.8 and 6.1.1.4'
Rh Rh -1.1178 0.9187 'International Tables Vol C Tables 4.2.6.8 and 6.1.1.4'

loop_
_geom_angle_atom_site_label_1
_geom_angle_atom_site_label_2
_geom_angle_atom_site_label_3
_geom_angle
N1 C1 N2 102.7(2)
N1 C1 Rh1 126.8(2)
N2 C1 Rh1 130.4(2)
C3 C2 N1 107.5(3)
C2 C3 N2 106.8(3)
C5 C4 N2 118.4(3)
C9 C4 C5 120.8(3)
C9 C4 N2 120.8(3)
C6 C5 C4 119.3(3)
C7 C6 C5 120.4(3)
C6 C7 C8 119.9(3)
C7 C8 C9 120.4(3)
C4 C9 C8 119.2(3)
C11 C10 C15 121.6(3)
C11 C10 N1 120.7(3)
C15 C10 N1 117.7(3)
C10 C11 C12 118.2(3)
C13 C12 C11 120.8(3)
C14 C13 C12 119.8(3)
C13 C14 C15 120.5(3)
C10 C15 C14 119.0(3)
C17 C16 C23 125.1(3)
C17 C16 Rh1 73.00(18)
C23 C16 Rh1 106.7(2)
C16 C17 C18 124.5(3)
C16 C17 Rh1 70.73(17)
C18 C17 Rh1 111.0(2)
C17 C18 C19 111.6(3)
C20 C19 C18 112.8(3)
C19 C20 Rh1 110.5(2)
C21 C20 C19 126.1(3)
C21 C20 Rh1 70.99(19)
C20 C21 C22 124.5(3)
C20 C21 Rh1 70.24(19)
C22 C21 Rh1 112.9(2)
C23 C22 C21 112.7(3)
C16 C23 C22 113.6(3)
C1 N1 C2 111.5(2)
C1 N1 C10 125.4(3)
C2 N1 C10 122.8(2)
C1 N2 C3 111.6(2)
C1 N2 C4 124.5(2)
C3 N2 C4 123.4(2)
C1 Rh1 C16 159.10(12)
C1 Rh1 C17 164.13(12)
C1 Rh1 C20 88.82(12)
C1 Rh1 C21 91.01(13)
C1 Rh1 Cl1 92.11(9)
C16 Rh1 C17 36.27(11)
C16 Rh1 Cl1 89.15(10)
C17 Rh1 Cl1 92.22(9)
C20 Rh1 C16 98.09(13)
C20 Rh1 C17 81.28(13)
C20 Rh1 C21 38.77(13)
C20 Rh1 Cl1 156.94(10)
C21 Rh1 C16 82.44(13)
C21 Rh1 C17 89.00(12)
C21 Rh1 Cl1 164.03(10)

loop_
_geom_bond_atom_site_label_1
_geom_bond_atom_site_label_2
_geom_bond_distance
C1 N1 1.372(3)
C1 N2 1.379(4)
C1 Rh1 2.016(3)
C2 C3 1.332(4)
C2 N1 1.387(4)
C3 N2 1.388(4)
C4 C5 1.390(4)
C4 C9 1.379(4)
C4 N2 1.439(4)
C5 C6 1.386(4)
C6 C7 1.380(5)
C7 C8 1.381(5)
C8 C9 1.391(4)
C10 C11 1.380(4)
C10 C15 1.384(4)
C10 N1 1.441(4)
C11 C12 1.392(4)
C12 C13 1.384(5)
C13 C14 1.371(5)
C14 C15 1.385(4)
C16 C17 1.368(4)
C16 C23 1.518(5)
C16 Rh1 2.183(3)
C17 C18 1.515(5)
C17 Rh1 2.212(3)
C18 C19 1.531(5)
C19 C20 1.502(4)
C20 C21 1.397(5)
C20 Rh1 2.100(3)
C21 C22 1.522(5)
C21 Rh1 2.109(3)
C22 C23 1.519(5)
Cl1 Rh1 2.4080(9)
